data_4077187
loop_
_publ_author_name
'Le Magu\`eres, P.'
'Lindeman, S. V.'
'Kochi, J. K.'

_publ_section_title
;
 Electron Redistribution of Aromatic Ligands in (Arene)Cr(CO)3Complexes.
 Structural (Bond-Length) Changes as Quantitative Measures
;
_journal_issue 1
_journal_name_full Organometallics
_journal_page_first 115
_journal_paper_doi 10.1021/om000658l
_journal_volume 20
_journal_year 2001
_chemical_formula_sum 'C18 H22 O2'
_chemical_formula_weight 270.36
_chemical_name_systematic
; 
 (anti)-9,10-Dimethoxy-1,2,3,4,5,6,7,8-Octahydro-1,4:5,8-dimethanoanthracene
;
_space_group_IT_number 2
_symmetry_cell_setting triclinic
_symmetry_space_group_name_Hall '-P 1'
_symmetry_space_group_name_H-M 'P -1'
_atom_sites_solution_hydrogens geom
_atom_sites_solution_primary direct
_atom_sites_solution_secondary difmap
_audit_creation_method SHELXL
_cell_angle_alpha 85.4570(10)
_cell_angle_beta 89.104(1)
_cell_angle_gamma 77.3730(10)
_cell_formula_units_Z 2
_cell_length_a 5.81130(10)
_cell_length_b 8.5913(2)
_cell_length_c 14.47520(10)
_cell_measurement_reflns_used 5251
_cell_measurement_temperature 123(2)
_cell_measurement_theta_max 36.4
_cell_measurement_theta_min 1.4
_cell_volume 703.00(2)
_computing_cell_refinement 'SAINT V4.050 (Siemens, 1989-95)'
_computing_data_collection 'SMART V4.050 (Siemens, 1989-95)'
_computing_data_reduction 'SAINT & SADABS (Sheldrick, 1996)'
_computing_molecular_graphics 'XP V5.06 (Siemens, 1996)'
_computing_publication_material 'SHELXL-93 & XCIF V5.05 (Siemens, 1996)'
_computing_structure_refinement 'SHELXL-93 (Sheldrick, 1993)'
_computing_structure_solution 'SHELXS-86 (Sheldrick, 1990)'
_diffrn_ambient_temperature 123(2)
_diffrn_measurement_device 'Siemens SMART'
_diffrn_measurement_method
;
 \w-scan, frame range 0.3 deg, hemisphere
;
_diffrn_radiation_monochromator graphite
_diffrn_radiation_source 'normal-focus sealed tube'
_diffrn_radiation_type MoK\a
_diffrn_radiation_wavelength 0.71073
_diffrn_reflns_av_R_equivalents 0.0252
_diffrn_reflns_av_sigmaI/netI 0.0364
_diffrn_reflns_limit_h_max 8
_diffrn_reflns_limit_h_min -9
_diffrn_reflns_limit_k_max 13
_diffrn_reflns_limit_k_min -12
_diffrn_reflns_limit_l_max 14
_diffrn_reflns_limit_l_min -24
_diffrn_reflns_number 8917
_diffrn_reflns_theta_max 36.40
_diffrn_reflns_theta_min 1.41
_diffrn_standards_decay_% 1.00
_diffrn_standards_number 260
_exptl_absorpt_coefficient_mu 0.081
_exptl_absorpt_correction_T_max 0.970
_exptl_absorpt_correction_T_min 0.913
_exptl_absorpt_correction_type none
_exptl_crystal_colour colorless
_exptl_crystal_density_diffrn 1.277
_exptl_crystal_density_method none
_exptl_crystal_description prism
_exptl_crystal_F_000 292
_exptl_crystal_size_max 0.30
_exptl_crystal_size_mid 0.30
_exptl_crystal_size_min 0.20
_refine_diff_density_max 0.492
_refine_diff_density_min -0.283
_refine_diff_density_rms 0.055
_refine_ls_extinction_method none
_refine_ls_goodness_of_fit_all 1.109
_refine_ls_goodness_of_fit_obs 1.075
_refine_ls_hydrogen_treatment
;
riding and rotating model with U~iso~=1.2U~eq/iso~ of an adjacent atom
(1.5U~eq/iso~ for methyl hydrogens)
;
_refine_ls_matrix_type full
_refine_ls_number_parameters 183
_refine_ls_number_reflns 6119
_refine_ls_number_restraints 0
_refine_ls_restrained_S_all 1.119
_refine_ls_restrained_S_obs 1.075
_refine_ls_R_factor_all 0.0614
_refine_ls_R_factor_obs 0.0474
_refine_ls_shift/esd_max 0.000
_refine_ls_shift/esd_mean 0.000
_refine_ls_structure_factor_coef Fsqd
_refine_ls_weighting_details 'w=1/[\s^2^(Fo^2^)+(0.0443P)^2^+0.2721P] where P=(Fo^2^+2Fc^2^)/3'
_refine_ls_weighting_scheme calc
_refine_ls_wR_factor_all 0.1277
_refine_ls_wR_factor_obs 0.1114
_reflns_number_observed 5061
_reflns_number_total 6122
_reflns_observed_criterion >2sigma(I)
_cod_data_source_file om000658l.cif
_cod_data_source_block CRET
_cod_depositor_comments
;
The following automatic conversions were performed:

'_refine_ls_weighting_scheme' value 'calc
w=1/[\s^2^(Fo^2^)+(0.0443P)^2^+0.2721P] where P=(Fo^2^+2Fc^2^)/3' was
changed to 'calc'. New tag '_refine_ls_weighting_details' was
created. The value of the new tag was set to
'w=1/[\s^2^(Fo^2^)+(0.0443P)^2^+0.2721P] where P=(Fo^2^+2Fc^2^)/3'.

Automatic conversion script
Id: cif_fix_values 3143 2015-03-26 13:38:13Z robertas 
;
_cod_original_sg_symbol_H-M P-1
_cod_database_code 4077187

loop_
_symmetry_equiv_pos_as_xyz
'x, y, z'
'-x, -y, -z'

loop_
_atom_site_aniso_label
_atom_site_aniso_U_11
_atom_site_aniso_U_22
_atom_site_aniso_U_33
_atom_site_aniso_U_23
_atom_site_aniso_U_13
_atom_site_aniso_U_12
C1 0.0159(4) 0.0130(3) 0.0133(3) -0.0001(3) 0.0002(3) -0.0020(3)
O11 0.0205(3) 0.0159(3) 0.0168(3) 0.0032(2) 0.0009(2) -0.0008(2)
C12 0.0216(4) 0.0181(4) 0.0260(5) 0.0001(3) -0.0030(4) 0.0016(3)
C2 0.0160(4) 0.0135(3) 0.0147(3) -0.0016(3) 0.0004(3) -0.0032(3)
C3 0.0159(4) 0.0145(3) 0.0138(3) -0.0016(3) -0.0008(3) -0.0026(3)
C4 0.0183(4) 0.0185(4) 0.0157(4) -0.0024(3) -0.0029(3) -0.0035(3)
C5 0.0222(4) 0.0205(4) 0.0166(4) -0.0047(3) 0.0012(3) -0.0052(3)
C6 0.0204(4) 0.0162(4) 0.0208(4) -0.0046(3) 0.0020(3) -0.0043(3)
C7 0.0179(4) 0.0157(4) 0.0187(4) -0.0023(3) 0.0010(3) -0.0056(3)
C8 0.0166(4) 0.0223(4) 0.0239(4) -0.0041(3) -0.0009(3) -0.0064(3)
C1A 0.0098(3) 0.0172(3) 0.0121(3) -0.0043(3) 0.0011(2) -0.0010(3)
O11A 0.0122(3) 0.0259(3) 0.0136(3) -0.0059(2) 0.0030(2) 0.0004(2)
C12A 0.0114(4) 0.0301(5) 0.0238(4) -0.0041(4) 0.0046(3) -0.0011(3)
C2A 0.0099(3) 0.0160(3) 0.0124(3) -0.0030(3) 0.0000(2) -0.0014(3)
C3A 0.0098(3) 0.0151(3) 0.0136(3) -0.0030(3) 0.0002(2) -0.0006(3)
C4A 0.0122(3) 0.0155(3) 0.0154(3) -0.0025(3) 0.0008(3) -0.0001(3)
C5A 0.0123(3) 0.0255(4) 0.0182(4) -0.0027(3) -0.0018(3) 0.0010(3)
C6A 0.0140(4) 0.0259(4) 0.0147(4) -0.0029(3) -0.0017(3) -0.0006(3)
C7A 0.0117(3) 0.0182(4) 0.0133(3) -0.0014(3) 0.0007(3) -0.0015(3)
C8A 0.0153(4) 0.0167(4) 0.0171(4) -0.0018(3) 0.0007(3) -0.0027(3)

loop_
_atom_site_label
_atom_site_type_symbol
_atom_site_fract_x
_atom_site_fract_y
_atom_site_fract_z
_atom_site_U_iso_or_equiv
_atom_site_thermal_displace_type
_atom_site_occupancy
_atom_site_calc_flag
_atom_site_refinement_flags
C1 C 0.0612(2) 0.36241(10) 0.06378(6) 0.01432(14) Uani 1 d .
O11 O 0.11635(13) 0.22883(8) 0.12643(5) 0.01848(13) Uani 1 d .
C12 C 0.3551(2) 0.14293(12) 0.11977(8) 0.0229(2) Uani 1 d .
H12A H 0.3887(5) 0.0578(8) 0.1700(4) 0.034 Uiso 1 calc R
H12B H 0.4611(2) 0.2163(3) 0.1248(7) 0.034 Uiso 1 calc R
H12C H 0.3792(5) 0.0958(10) 0.0600(3) 0.034 Uiso 1 calc R
C2 C -0.0661(2) 0.35918(10) -0.01645(6) 0.01473(15) Uani 1 d .
C3 C -0.1248(2) 0.49453(11) -0.07968(6) 0.01479(15) Uani 1 d .
C4 C -0.2367(2) 0.44196(12) -0.16232(6) 0.0175(2) Uani 1 d .
H4A H -0.3357(2) 0.52938(12) -0.20341(6) 0.021 Uiso 1 calc R
C5 C -0.0341(2) 0.32701(12) -0.21096(7) 0.0195(2) Uani 1 d .
H5A H -0.0873(2) 0.29982(12) -0.27110(7) 0.023 Uiso 1 calc R
H5B H 0.1046(2) 0.37553(12) -0.22148(7) 0.023 Uiso 1 calc R
C6 C 0.0247(2) 0.17627(11) -0.14091(7) 0.0189(2) Uani 1 d .
H6A H -0.0061(2) 0.08080(11) -0.16834(7) 0.023 Uiso 1 calc R
H6B H 0.1913(2) 0.15424(11) -0.12058(7) 0.023 Uiso 1 calc R
C7 C -0.1462(2) 0.22424(11) -0.05893(7) 0.0171(2) Uani 1 d .
H7A H -0.1716(2) 0.13426(11) -0.01457(7) 0.020 Uiso 1 calc R
C8 C -0.3672(2) 0.31980(13) -0.11268(7) 0.0205(2) Uani 1 d .
H8A H -0.4947(2) 0.37005(13) -0.07136(7) 0.025 Uiso 1 calc R
H8B H -0.4286(2) 0.25535(13) -0.15625(7) 0.025 Uiso 1 calc R
C1A C 0.16106(14) 0.94549(11) 0.42786(6) 0.01316(14) Uani 1 d .
O11A O 0.30904(12) 0.89670(9) 0.35444(5) 0.01773(13) Uani 1 d .
C12A C 0.5538(2) 0.85317(14) 0.37774(7) 0.0222(2) Uani 1 d .
H12D H 0.6473(2) 0.8349(12) 0.32112(10) 0.033 Uiso 1 calc R
H12E H 0.5842(3) 0.7551(7) 0.4192(6) 0.033 Uiso 1 calc R
H12F H 0.5979(4) 0.9397(5) 0.4088(6) 0.033 Uiso 1 calc R
C2A C 0.03023(14) 1.10238(10) 0.42446(6) 0.01289(14) Uani 1 d .
C3A C -0.12862(14) 1.15669(10) 0.49546(6) 0.01306(14) Uani 1 d .
C4A C -0.24455(15) 1.32853(11) 0.46534(6) 0.01473(15) Uani 1 d .
H4AA H -0.31746(15) 1.39599(11) 0.51584(6) 0.018 Uiso 1 calc R
C5A C -0.4095(2) 1.32219(13) 0.38251(7) 0.0194(2) Uani 1 d .
H5AA H -0.5078(2) 1.42937(13) 0.36430(7) 0.023 Uiso 1 calc R
H5AB H -0.5137(2) 1.24688(13) 0.39813(7) 0.023 Uiso 1 calc R
C6A C -0.2332(2) 1.26206(13) 0.30389(6) 0.0187(2) Uani 1 d .
H6AA H -0.2574(2) 1.15959(13) 0.28335(6) 0.022 Uiso 1 calc R
H6AB H -0.2502(2) 1.34205(13) 0.24992(6) 0.022 Uiso 1 calc R
C7A C 0.0117(2) 1.24001(11) 0.35100(6) 0.01465(15) Uani 1 d .
H7AA H 0.1494(2) 1.23456(11) 0.30813(6) 0.018 Uiso 1 calc R
C8A C -0.0369(2) 1.38205(11) 0.41324(6) 0.0164(2) Uani 1 d .
H8AA H 0.0973(2) 1.38237(11) 0.45447(6) 0.020 Uiso 1 calc R
H8AB H -0.0855(2) 1.48699(11) 0.37746(6) 0.020 Uiso 1 calc R

loop_
_atom_type_symbol
_atom_type_description
_atom_type_scat_dispersion_real
_atom_type_scat_dispersion_imag
_atom_type_scat_source
C C 0.0033 0.0016 'International Tables Vol C Tables 4.2.6.8 and 6.1.1.4'
H H 0.0000 0.0000 'International Tables Vol C Tables 4.2.6.8 and 6.1.1.4'
O O 0.0106 0.0060 'International Tables Vol C Tables 4.2.6.8 and 6.1.1.4'

loop_
_geom_angle_atom_site_label_1
_geom_angle_atom_site_label_2
_geom_angle_atom_site_label_3
_geom_angle
_geom_angle_site_symmetry_1
_geom_angle_site_symmetry_3
O11 C1 C2 120.75(8) . .
O11 C1 C3 121.65(8) . 2_565
C2 C1 C3 117.57(8) . 2_565
C1 O11 C12 113.18(8) . .
C1 C2 C3 121.05(8) . .
C1 C2 C7 131.75(8) . .
C3 C2 C7 106.96(8) . .
C1 C3 C2 121.37(8) 2_565 .
C1 C3 C4 132.05(8) 2_565 .
C2 C3 C4 106.31(8) . .
C3 C4 C8 100.11(7) . .
C3 C4 C5 105.99(8) . .
C8 C4 C5 100.60(8) . .
C6 C5 C4 103.50(8) . .
C7 C6 C5 102.94(8) . .
C2 C7 C8 100.22(7) . .
C2 C7 C6 106.32(7) . .
C8 C7 C6 100.43(8) . .
C7 C8 C4 94.33(7) . .
O11A C1A C2A 119.18(8) . .
O11A C1A C3A 123.36(8) . 2_576
C2A C1A C3A 117.41(7) . 2_576
C1A O11A C12A 114.49(7) . .
C1A C2A C3A 121.57(8) . .
C1A C2A C7A 131.42(8) . .
C3A C2A C7A 106.94(7) . .
C1A C3A C2A 121.02(8) 2_576 .
C1A C3A C4A 132.70(8) 2_576 .
C2A C3A C4A 106.20(7) . .
C3A C4A C8A 100.12(7) . .
C3A C4A C5A 106.42(7) . .
C8A C4A C5A 100.51(7) . .
C4A C5A C6A 103.28(7) . .
C7A C6A C5A 103.13(7) . .
C2A C7A C8A 99.79(7) . .
C2A C7A C6A 106.67(7) . .
C8A C7A C6A 100.58(7) . .
C4A C8A C7A 94.44(7) . .

loop_
_geom_bond_atom_site_label_1
_geom_bond_atom_site_label_2
_geom_bond_distance
_geom_bond_site_symmetry_2
C1 O11 1.3877(11) .
C1 C2 1.3919(12) .
C1 C3 1.3952(13) 2_565
O11 C12 1.4276(13) .
C2 C3 1.4049(13) .
C2 C7 1.5155(13) .
C3 C1 1.3952(13) 2_565
C3 C4 1.5153(13) .
C4 C8 1.5507(14) .
C4 C5 1.5597(14) .
C5 C6 1.5594(14) .
C6 C7 1.5575(13) .
C7 C8 1.5485(14) .
C1A O11A 1.3890(10) .
C1A C2A 1.3928(12) .
C1A C3A 1.3963(12) 2_576
O11A C12A 1.4280(12) .
C2A C3A 1.4086(12) .
C2A C7A 1.5130(13) .
C3A C1A 1.3963(12) 2_576
C3A C4A 1.5152(12) .
C4A C8A 1.5477(13) .
C4A C5A 1.5583(13) .
C5A C6A 1.5610(13) .
C6A C7A 1.5550(13) .
C7A C8A 1.5480(13) .

loop_
_geom_torsion_atom_site_label_1
_geom_torsion_atom_site_label_2
_geom_torsion_atom_site_label_3
_geom_torsion_atom_site_label_4
_geom_torsion
_geom_torsion_site_symmetry_1
_geom_torsion_site_symmetry_4
C2 C1 O11 C12 102.46(10) . .
C3 C1 O11 C12 -79.29(11) 2_565 .
O11 C1 C2 C3 179.29(8) . .
C3 C1 C2 C3 0.98(14) 2_565 .
O11 C1 C2 C7 -7.17(15) . .
C3 C1 C2 C7 174.51(9) 2_565 .
C1 C2 C3 C1 -1.01(15) . 2_565
C7 C2 C3 C1 -175.98(8) . 2_565
C1 C2 C3 C4 173.76(8) . .
C7 C2 C3 C4 -1.20(10) . .
C1 C3 C4 C8 -151.29(10) 2_565 .
C2 C3 C4 C8 34.73(9) . .
C1 C3 C4 C5 104.50(11) 2_565 .
C2 C3 C4 C5 -69.48(9) . .
C3 C4 C5 C6 69.26(9) . .
C8 C4 C5 C6 -34.59(9) . .
C4 C5 C6 C7 -1.54(9) . .
C1 C2 C7 C8 152.96(10) . .
C3 C2 C7 C8 -32.82(9) . .
C1 C2 C7 C6 -102.88(11) . .
C3 C2 C7 C6 71.33(9) . .
C5 C6 C7 C2 -66.77(9) . .
C5 C6 C7 C8 37.23(9) . .
C2 C7 C8 C4 51.18(8) . .
C6 C7 C8 C4 -57.70(8) . .
C3 C4 C8 C7 -52.00(8) . .
C5 C4 C8 C7 56.55(8) . .
C2A C1A O11A C12A 115.75(9) . .
C3A C1A O11A C12A -66.73(11) 2_576 .
O11A C1A C2A C3A 177.78(8) . .
C3A C1A C2A C3A 0.11(14) 2_576 .
O11A C1A C2A C7A 1.30(14) . .
C3A C1A C2A C7A -176.37(8) 2_576 .
C1A C2A C3A C1A -0.11(14) . 2_576
C7A C2A C3A C1A 177.13(8) . 2_576
C1A C2A C3A C4A -177.34(8) . .
C7A C2A C3A C4A -0.10(9) . .
C1A C3A C4A C8A 149.36(9) 2_576 .
C2A C3A C4A C8A -33.87(9) . .
C1A C3A C4A C5A -106.42(10) 2_576 .
C2A C3A C4A C5A 70.35(8) . .
C3A C4A C5A C6A -68.38(9) . .
C8A C4A C5A C6A 35.57(9) . .
C4A C5A C6A C7A 0.34(10) . .
C1A C2A C7A C8A -149.15(9) . .
C3A C2A C7A C8A 33.99(8) . .
C1A C2A C7A C6A 106.61(10) . .
C3A C2A C7A C6A -70.25(9) . .
C5A C6A C7A C2A 67.54(9) . .
C5A C6A C7A C8A -36.14(9) . .
C3A C4A C8A C7A 52.05(7) . .
C5A C4A C8A C7A -56.93(8) . .
C2A C7A C8A C4A -51.90(7) . .
C6A C7A C8A C4A 57.27(8) . .
